data_8000552
loop_
_publ_author_name
'Zakrzewski, Jakub J.'
'Kumar, Kunal'
'Zychowicz, Mikolaj'
'Jankowski, Robert'
'Wyczesany, Maciej'
'Sieklucka, Barbara'
'Ohkoshi, Shin-Ichi'
'Chorazy, Szymon'

_publ_section_title
;
 Combined Experimental and Ab Initio Methods for Rationalization of
 Magneto-Luminescent Properties of Yb<sup>III</sup> Nanomagnets Embedded
 in Cyanido/Thiocyanidometallate-Based Crystals.
;
_journal_name_full 'The journal of physical chemistry letters'
_journal_page_first 10558
_journal_page_last 10566
_journal_paper_doi 10.1021/acs.jpclett.1c02942
_journal_year 2021
_chemical_formula_moiety 'C40 H32 N8 O8 Yb, 3(C2 Au N2 S2), 2(C2 H3 N)'
_chemical_formula_sum 'C50 H38 Au3 N16 O8 S6 Yb'
_chemical_formula_weight 1947.26
_space_group_IT_number 15
_space_group_name_Hall '-C 2yc'
_space_group_name_H-M_alt 'C 1 2/c 1'
_symmetry_cell_setting monoclinic
_symmetry_Int_Tables_number 15
_symmetry_space_group_name_Hall '-C 2yc'
_symmetry_space_group_name_H-M 'C 1 2/c 1'
_atom_sites_solution_hydrogens geom
_audit_conform_dict_location ftp://ftp.iucr.org/pub/cif_core.dic
_audit_conform_dict_name cif_core.dic
_audit_conform_dict_version 2.4.3
_audit_creation_date 2019-12-13T17:56:45-00:00
_audit_creation_method 'WinGX routine CIF_UPDATE'
_cell_angle_alpha 90
_cell_angle_beta 103.936(7)
_cell_angle_gamma 90
_cell_formula_units_Z 4
_cell_length_a 22.961(3)
_cell_length_b 14.1072(16)
_cell_length_c 18.6968(19)
_cell_measurement_reflns_used 28238
_cell_measurement_temperature 90(2)
_cell_measurement_theta_max 27.478
_cell_measurement_theta_min 3.063
_cell_measurement_wavelength 0.71075
_cell_volume 5877.9(12)
_computing_molecular_graphics 'Ortep for Windows (Farrugia, 2012)'
_computing_publication_material 'WinGX publication routines (Farrugia, 2012)'
_computing_structure_refinement 'SHELXL-2018/3 (Sheldrick, 2018)'
_diffrn_ambient_temperature 90(2)
_diffrn_measured_fraction_theta_full 0.998
_diffrn_measured_fraction_theta_max 0.997
_diffrn_measurement_device_type 'Rigaku R-AXIS RAPID'
_diffrn_measurement_method \w
_diffrn_radiation_probe x-ray
_diffrn_radiation_type MoK\a
_diffrn_radiation_wavelength 0.71075
_diffrn_reflns_av_R_equivalents 0.0604
_diffrn_reflns_av_unetI/netI 0.0508
_diffrn_reflns_Laue_measured_fraction_full 0.998
_diffrn_reflns_Laue_measured_fraction_max 0.997
_diffrn_reflns_limit_h_max 29
_diffrn_reflns_limit_h_min -29
_diffrn_reflns_limit_k_max 15
_diffrn_reflns_limit_k_min -18
_diffrn_reflns_limit_l_max 24
_diffrn_reflns_limit_l_min -24
_diffrn_reflns_number 28238
_diffrn_reflns_point_group_measured_fraction_full 0.998
_diffrn_reflns_point_group_measured_fraction_max 0.997
_diffrn_reflns_theta_full 25.242
_diffrn_reflns_theta_max 27.478
_diffrn_reflns_theta_min 3.063
_diffrn_standards_decay_% 0
_diffrn_standards_interval_count 0
_diffrn_standards_interval_time 0
_diffrn_standards_number 0
_exptl_absorpt_coefficient_mu 9.321
_exptl_absorpt_correction_T_max 0.453
_exptl_absorpt_correction_T_min 0.37
_exptl_absorpt_correction_type multi-scan
_exptl_absorpt_process_details 'ABSCOR (Rigaku, 1995)'
_exptl_crystal_colour colourless
_exptl_crystal_density_diffrn 2.2
_exptl_crystal_density_method 'not measured'
_exptl_crystal_description block
_exptl_crystal_F_000 3668
_exptl_crystal_size_max 0.133
_exptl_crystal_size_mid 0.104
_exptl_crystal_size_min 0.101
_refine_diff_density_max 2.801
_refine_diff_density_min -4.179
_refine_diff_density_rms 0.251
_refine_ls_extinction_method none
_refine_ls_goodness_of_fit_ref 1.388
_refine_ls_hydrogen_treatment constr
_refine_ls_matrix_type full
_refine_ls_number_constraints 0
_refine_ls_number_parameters 381
_refine_ls_number_reflns 6736
_refine_ls_number_restraints 38
_refine_ls_restrained_S_all 1.386
_refine_ls_R_factor_all 0.0817
_refine_ls_R_factor_gt 0.067
_refine_ls_shift/su_max 0
_refine_ls_shift/su_mean 0
_refine_ls_structure_factor_coef Fsqd
_refine_ls_weighting_details 'w=1/[\s^2^(Fo^2^)+109.8373P] where P=(Fo^2^+2Fc^2^)/3'
_refine_ls_weighting_scheme calc
_refine_ls_wR_factor_gt 0.0771
_refine_ls_wR_factor_ref 0.0795
_reflns_Friedel_coverage 0
_reflns_number_gt 5984
_reflns_number_total 6736
_reflns_threshold_expression 'I > 2\s(I)'
_cod_data_source_file jz1c02942_si_002.cif
_cod_data_source_block shelx
_cod_original_cell_volume 5877.9(11)
_cod_original_sg_symbol_H-M 'C 2/c'
_cod_database_code 8000552

loop_
_symmetry_equiv_pos_as_xyz
'x, y, z'
'-x, y, -z+1/2'
'x+1/2, y+1/2, z'
'-x+1/2, y+1/2, -z+1/2'
'-x, -y, -z'
'x, -y, z-1/2'
'-x+1/2, -y+1/2, -z'
'x+1/2, -y+1/2, z-1/2'

loop_
_atom_site_label
_atom_site_type_symbol
_atom_site_fract_x
_atom_site_fract_y
_atom_site_fract_z
_atom_site_U_iso_or_equiv
_atom_site_adp_type
_atom_site_occupancy
_atom_site_site_symmetry_order
_atom_site_calc_flag
_atom_site_refinement_flags_posn
_atom_site_refinement_flags_adp
_atom_site_refinement_flags_occupancy
_atom_site_disorder_assembly
_atom_site_disorder_group
Au2 Au 0 0.92641(3) 0.25 0.01437(11) Uani 1 2 d S T P . .
Au1 Au 0.13523(2) 0.91038(2) 0.28535(2) 0.01431(8) Uani 1 1 d . . . . .
Yb1 Yb 0.5 0.88900(3) 0.25 0.00422(10) Uani 1 2 d S T P . .
S1 S 0.11121(10) 0.75193(16) 0.27025(13) 0.0214(5) Uani 1 1 d . . . . .
S9 S -0.00566(10) 0.92109(17) 0.12495(12) 0.0203(5) Uani 1 1 d . . . . .
S2 S 0.16430(10) 1.06600(16) 0.29713(14) 0.0226(5) Uani 1 1 d . . . . .
O4 O 0.4342(2) 0.7673(4) 0.2094(3) 0.0085(11) Uani 1 1 d . . . . .
O3 O 0.4284(2) 0.9437(4) 0.1433(3) 0.0084(11) Uani 1 1 d . . . . .
O1 O 0.4662(2) 0.8362(4) 0.3502(3) 0.0079(11) Uani 1 1 d . . . . .
O2 O 0.4463(2) 1.0087(4) 0.2824(3) 0.0102(12) Uani 1 1 d . . . . .
N4 N 0.4173(3) 0.7400(5) 0.1389(3) 0.0092(14) Uani 1 1 d . . . . .
N3 N 0.3705(3) 0.9399(5) 0.1446(3) 0.0085(14) Uani 1 1 d . . . . .
N1 N 0.4078(3) 0.8400(5) 0.3479(3) 0.0111(14) Uani 1 1 d . . . . .
N2 N 0.4530(3) 1.0417(5) 0.3510(3) 0.0087(14) Uani 1 1 d . . . . .
N6 N 0.1773(4) 0.6957(6) 0.1676(5) 0.031(2) Uani 1 1 d . . . . .
N5 N 0.2374(4) 1.0774(6) 0.4437(5) 0.030(2) Uani 1 1 d . . . . .
N7 N 0.0963(4) 1.0273(7) 0.1131(4) 0.032(2) Uani 1 1 d . . . . .
N1S N 0.1447(5) 0.6945(8) 0.4673(5) 0.051(3) Uani 1 1 d . . . . .
C15 C 0.3388(4) 0.8581(6) 0.1246(4) 0.0099(17) Uani 1 1 d . . . . .
C21 C 0.2072(4) 1.0713(6) 0.3848(5) 0.020(2) Uani 1 1 d . U . . .
C11 C 0.3439(4) 1.0171(6) 0.1654(4) 0.0136(18) Uani 1 1 d . . . . .
H11 H 0.3657 1.074701 0.176188 0.016 Uiso 1 1 calc R U . . .
C14 C 0.2798(3) 0.8531(6) 0.1291(4) 0.0140(18) Uani 1 1 d . . . . .
H14 H 0.25773 0.796353 0.115062 0.017 Uiso 1 1 calc R U . . .
C19 C 0.4299(4) 0.6388(6) 0.0431(4) 0.0115(17) Uani 1 1 d . U . . .
H19 H 0.451217 0.58905 0.026421 0.014 Uiso 1 1 calc R U . . .
C20 C 0.4471(4) 0.6701(6) 0.1154(4) 0.0124(17) Uani 1 1 d . U . . .
H20 H 0.480368 0.641472 0.148504 0.015 Uiso 1 1 calc R U . . .
C18 C 0.3808(4) 0.6816(6) -0.0047(4) 0.0125(18) Uani 1 1 d . . . . .
H18 H 0.368159 0.661455 -0.054576 0.015 Uiso 1 1 calc R U . . .
C17 C 0.3509(3) 0.7534(6) 0.0214(4) 0.0119(17) Uani 1 1 d . U . . .
H17 H 0.317485 0.783122 -0.010609 0.014 Uiso 1 1 calc R U . . .
C16 C 0.3691(3) 0.7823(6) 0.0938(4) 0.0073(15) Uani 1 1 d . U . . .
C8 C 0.4621(4) 1.1176(6) 0.4876(4) 0.0183(19) Uani 1 1 d . . . . .
H8 H 0.464757 1.144988 0.534655 0.022 Uiso 1 1 calc R U . . .
C1 C 0.3745(4) 0.7609(6) 0.3276(4) 0.0151(18) Uani 1 1 d . . . . .
H1 H 0.393132 0.705376 0.314744 0.018 Uiso 1 1 calc R U . . .
C2 C 0.3146(4) 0.7596(7) 0.3254(5) 0.023(2) Uani 1 1 d . . . . .
H2 H 0.291554 0.704143 0.309785 0.027 Uiso 1 1 calc R U . . .
C3 C 0.2878(4) 0.8389(8) 0.3459(5) 0.030(2) Uani 1 1 d . . . . .
H3 H 0.246215 0.838958 0.344883 0.035 Uiso 1 1 calc R U . . .
C5 C 0.3837(3) 0.9200(6) 0.3693(4) 0.0131(17) Uani 1 1 d . U . . .
C4 C 0.3229(4) 0.9198(7) 0.3681(5) 0.022(2) Uani 1 1 d . . . . .
H4 H 0.305067 0.974995 0.382635 0.026 Uiso 1 1 calc R U . . .
C6 C 0.4224(3) 1.0014(6) 0.3964(4) 0.0098(17) Uani 1 1 d . . . . .
C7 C 0.4261(4) 1.0396(6) 0.4650(4) 0.0140(18) Uani 1 1 d . . . . .
H7 H 0.404035 1.012325 0.496754 0.017 Uiso 1 1 calc R U . . .
C10 C 0.4889(4) 1.1164(6) 0.3717(4) 0.0138(17) Uani 1 1 d . . . . .
H10 H 0.510668 1.142678 0.339182 0.017 Uiso 1 1 calc R U . . .
C9 C 0.4941(4) 1.1551(7) 0.4408(5) 0.0176(18) Uani 1 1 d . U . . .
H9 H 0.519858 1.207778 0.456138 0.021 Uiso 1 1 calc R U . . .
C12 C 0.2850(4) 1.0126(7) 0.1710(5) 0.021(2) Uani 1 1 d . . . . .
H12 H 0.266671 1.066525 0.186712 0.025 Uiso 1 1 calc R U . . .
C13 C 0.2527(4) 0.9290(7) 0.1537(5) 0.019(2) Uani 1 1 d . . . . .
H13 H 0.212621 0.924418 0.158799 0.023 Uiso 1 1 calc R U . . .
C2S C 0.1591(5) 0.7721(9) 0.4798(5) 0.035(3) Uani 1 1 d . . . . .
C23 C 0.0554(4) 0.9844(7) 0.1201(4) 0.019(2) Uani 1 1 d . U . . .
C22 C 0.1512(4) 0.7206(6) 0.2095(5) 0.0170(19) Uani 1 1 d . . . . .
C1S C 0.1756(5) 0.8702(8) 0.4951(6) 0.037(3) Uani 1 1 d . . . . .
H1S1 H 0.157599 0.909036 0.452024 0.055 Uiso 1 1 calc R U . . .
H1S2 H 0.219363 0.876341 0.506322 0.055 Uiso 1 1 calc R U . . .
H1S3 H 0.160979 0.89173 0.53752 0.055 Uiso 1 1 calc R U . . .

loop_
_atom_site_aniso_label
_atom_site_aniso_U_11
_atom_site_aniso_U_22
_atom_site_aniso_U_33
_atom_site_aniso_U_23
_atom_site_aniso_U_13
_atom_site_aniso_U_12
Au2 0.0118(2) 0.0141(3) 0.0178(2) 0 0.00471(19) 0
Au1 0.01345(16) 0.00927(16) 0.02042(17) 0.00248(13) 0.00449(14) 0.00233(13)
Yb1 0.0051(2) 0.0047(3) 0.0030(2) 0 0.00115(18) 0
S1 0.0242(12) 0.0126(12) 0.0292(13) -0.0038(9) 0.0101(10) -0.0090(9)
S9 0.0219(11) 0.0203(13) 0.0177(11) 0.0005(9) 0.0031(9) 0.0022(10)
S2 0.0249(12) 0.0090(12) 0.0352(13) 0.0034(9) 0.0095(11) 0.0049(9)
O4 0.011(3) 0.013(3) 0.002(2) -0.002(2) 0.001(2) -0.003(2)
O3 0.006(3) 0.008(3) 0.010(3) -0.003(2) 0.001(2) -0.001(2)
O1 0.007(3) 0.011(3) 0.006(2) 0.000(2) 0.003(2) -0.002(2)
O2 0.013(3) 0.013(3) 0.004(3) -0.003(2) 0.000(2) 0.003(2)
N4 0.006(3) 0.010(4) 0.011(3) -0.001(3) 0.001(3) -0.005(3)
N3 0.011(3) 0.010(4) 0.004(3) 0.003(2) 0.002(3) 0.004(3)
N1 0.005(3) 0.026(4) 0.002(3) 0.000(3) 0.001(3) -0.006(3)
N2 0.010(3) 0.009(4) 0.008(3) 0.000(3) 0.003(3) 0.007(3)
N6 0.035(5) 0.026(5) 0.034(5) -0.008(4) 0.014(4) -0.006(4)
N5 0.032(5) 0.024(5) 0.039(5) -0.014(4) 0.017(4) -0.008(4)
N7 0.041(5) 0.038(6) 0.023(4) -0.002(4) 0.015(4) -0.001(4)
N1S 0.063(7) 0.051(8) 0.035(6) 0.001(5) 0.005(5) -0.012(6)
C15 0.015(4) 0.011(5) 0.003(4) 0.000(3) 0.002(3) 0.001(3)
C21 0.023(4) 0.009(4) 0.032(5) -0.006(4) 0.015(4) 0.000(3)
C11 0.011(4) 0.017(5) 0.008(4) -0.004(3) -0.006(3) 0.003(3)
C14 0.011(4) 0.020(5) 0.010(4) -0.002(3) -0.001(3) -0.001(3)
C19 0.019(4) 0.008(4) 0.011(3) -0.003(3) 0.010(3) 0.001(3)
C20 0.014(4) 0.010(4) 0.013(4) 0.001(3) 0.004(3) 0.000(3)
C18 0.020(4) 0.012(5) 0.006(4) -0.005(3) 0.005(4) -0.006(3)
C17 0.009(4) 0.018(5) 0.008(4) 0.000(3) 0.000(3) -0.007(3)
C16 0.006(3) 0.007(3) 0.009(3) 0.002(3) 0.002(3) -0.004(3)
C8 0.022(5) 0.020(5) 0.010(4) -0.007(3) -0.001(4) 0.013(4)
C1 0.017(4) 0.016(5) 0.016(4) 0.005(3) 0.010(4) -0.005(4)
C2 0.016(5) 0.028(6) 0.025(5) 0.003(4) 0.008(4) -0.012(4)
C3 0.020(5) 0.037(6) 0.036(6) 0.003(5) 0.013(5) -0.008(5)
C5 0.010(4) 0.022(4) 0.008(3) 0.000(3) 0.003(3) 0.011(3)
C4 0.015(4) 0.032(6) 0.021(5) 0.005(4) 0.010(4) 0.007(4)
C6 0.005(4) 0.015(5) 0.009(4) -0.003(3) -0.001(3) 0.005(3)
C7 0.016(4) 0.021(5) 0.006(4) 0.002(3) 0.003(3) 0.013(4)
C10 0.011(4) 0.014(4) 0.015(4) 0.001(3) 0.001(3) -0.003(3)
C9 0.019(3) 0.013(3) 0.019(3) -0.003(3) 0.001(3) 0.008(3)
C12 0.017(4) 0.028(6) 0.014(4) -0.009(4) -0.003(4) 0.011(4)
C13 0.008(4) 0.034(6) 0.017(4) -0.006(4) 0.005(4) 0.005(4)
C2S 0.038(6) 0.049(8) 0.017(5) 0.002(5) 0.006(5) -0.003(6)
C23 0.029(5) 0.022(5) 0.009(4) -0.003(3) 0.008(4) 0.010(4)
C22 0.013(4) 0.013(5) 0.023(5) -0.001(4) 0.000(4) -0.003(3)
C1S 0.039(6) 0.041(7) 0.031(6) 0.000(5) 0.010(5) -0.001(5)

loop_
_atom_type_symbol
_atom_type_description
_atom_type_scat_dispersion_real
_atom_type_scat_dispersion_imag
_atom_type_scat_source
Yb Yb -0.385 5.5486 'International Tables Vol C Tables 4.2.6.8 and 6.1.1.4'
Au Au -2.0133 8.8022 'International Tables Vol C Tables 4.2.6.8 and 6.1.1.4'
C C 0.0033 0.0016 'International Tables Vol C Tables 4.2.6.8 and 6.1.1.4'
H H 0 0 'International Tables Vol C Tables 4.2.6.8 and 6.1.1.4'
N N 0.0061 0.0033 'International Tables Vol C Tables 4.2.6.8 and 6.1.1.4'
O O 0.0106 0.006 'International Tables Vol C Tables 4.2.6.8 and 6.1.1.4'
S S 0.1246 0.1234 'International Tables Vol C Tables 4.2.6.8 and 6.1.1.4'

loop_
_geom_angle_atom_site_label_1
_geom_angle_atom_site_label_2
_geom_angle_atom_site_label_3
_geom_angle
_geom_angle_site_symmetry_1
_geom_angle_site_symmetry_3
_geom_angle_publ_flag
S9 Au2 S9 176.27(12) . 2 ?
S9 Au2 Au1 88.39(6) . 2 ?
S9 Au2 Au1 91.33(6) 2 2 ?
S9 Au2 Au1 91.33(6) . . ?
S9 Au2 Au1 88.39(6) 2 . ?
Au1 Au2 Au1 171.42(2) 2 . ?
S2 Au1 S1 176.28(9) . . ?
S2 Au1 Au2 102.09(6) . . ?
S1 Au1 Au2 80.96(6) . . ?
O2 Yb1 O2 83.2(3) 2_655 . ?
O2 Yb1 O4 146.12(17) 2_655 . ?
O2 Yb1 O4 106.87(19) . . ?
O2 Yb1 O4 106.87(19) 2_655 2_655 ?
O2 Yb1 O4 146.11(17) . 2_655 ?
O4 Yb1 O4 83.0(3) . 2_655 ?
O2 Yb1 O1 140.18(19) 2_655 . ?
O2 Yb1 O1 73.29(19) . . ?
O4 Yb1 O1 72.84(18) . . ?
O4 Yb1 O1 79.28(18) 2_655 . ?
O2 Yb1 O1 73.29(19) 2_655 2_655 ?
O2 Yb1 O1 140.18(19) . 2_655 ?
O4 Yb1 O1 79.28(18) . 2_655 ?
O4 Yb1 O1 72.84(18) 2_655 2_655 ?
O1 Yb1 O1 142.5(3) . 2_655 ?
O2 Yb1 O3 81.06(18) 2_655 . ?
O2 Yb1 O3 70.85(18) . . ?
O4 Yb1 O3 72.47(18) . . ?
O4 Yb1 O3 141.75(18) 2_655 . ?
O1 Yb1 O3 118.84(18) . . ?
O1 Yb1 O3 74.05(17) 2_655 . ?
O2 Yb1 O3 70.85(18) 2_655 2_655 ?
O2 Yb1 O3 81.06(18) . 2_655 ?
O4 Yb1 O3 141.75(18) . 2_655 ?
O4 Yb1 O3 72.47(18) 2_655 2_655 ?
O1 Yb1 O3 74.05(17) . 2_655 ?
O1 Yb1 O3 118.84(17) 2_655 2_655 ?
O3 Yb1 O3 142.3(3) . 2_655 ?
C22 S1 Au1 100.6(3) . . ?
C23 S9 Au2 101.1(3) . . ?
C21 S2 Au1 102.9(3) . . ?
N4 O4 Yb1 123.6(4) . . ?
N3 O3 Yb1 117.4(4) . . ?
N1 O1 Yb1 119.5(4) . . ?
N2 O2 Yb1 125.0(4) . . ?
C20 N4 O4 119.2(6) . . ?
C20 N4 C16 121.8(7) . . ?
O4 N4 C16 118.9(6) . . ?
O3 N3 C11 119.5(7) . . ?
O3 N3 C15 119.6(6) . . ?
C11 N3 C15 120.8(7) . . ?
O1 N1 C1 118.2(7) . . ?
O1 N1 C5 120.2(7) . . ?
C1 N1 C5 121.6(7) . . ?
C10 N2 O2 118.2(7) . . ?
C10 N2 C6 121.8(7) . . ?
O2 N2 C6 119.9(6) . . ?
N3 C15 C14 119.5(7) . . ?
N3 C15 C16 116.9(7) . . ?
C14 C15 C16 123.5(7) . . ?
N5 C21 S2 177.7(9) . . ?
N3 C11 C12 120.1(8) . . ?
N3 C11 H11 119.9 . . ?
C12 C11 H11 119.9 . . ?
C13 C14 C15 120.8(8) . . ?
C13 C14 H14 119.6 . . ?
C15 C14 H14 119.6 . . ?
C20 C19 C18 118.9(7) . . ?
C20 C19 H19 120.6 . . ?
C18 C19 H19 120.6 . . ?
N4 C20 C19 120.6(7) . . ?
N4 C20 H20 119.7 . . ?
C19 C20 H20 119.7 . . ?
C17 C18 C19 119.0(7) . . ?
C17 C18 H18 120.5 . . ?
C19 C18 H18 120.5 . . ?
C18 C17 C16 120.5(7) . . ?
C18 C17 H17 119.8 . . ?
C16 C17 H17 119.8 . . ?
N4 C16 C17 119.2(7) . . ?
N4 C16 C15 118.0(6) . . ?
C17 C16 C15 122.7(7) . . ?
C9 C8 C7 119.0(8) . . ?
C9 C8 H8 120.5 . . ?
C7 C8 H8 120.5 . . ?
N1 C1 C2 121.0(9) . . ?
N1 C1 H1 119.5 . . ?
C2 C1 H1 119.5 . . ?
C1 C2 C3 119.7(9) . . ?
C1 C2 H2 120.1 . . ?
C3 C2 H2 120.1 . . ?
C2 C3 C4 118.7(9) . . ?
C2 C3 H3 120.6 . . ?
C4 C3 H3 120.6 . . ?
N1 C5 C4 118.2(8) . . ?
N1 C5 C6 119.7(7) . . ?
C4 C5 C6 122.0(8) . . ?
C5 C4 C3 120.7(9) . . ?
C5 C4 H4 119.6 . . ?
C3 C4 H4 119.6 . . ?
N2 C6 C7 119.8(8) . . ?
N2 C6 C5 118.4(7) . . ?
C7 C6 C5 121.8(8) . . ?
C6 C7 C8 119.7(8) . . ?
C6 C7 H7 120.1 . . ?
C8 C7 H7 120.1 . . ?
N2 C10 C9 119.4(8) . . ?
N2 C10 H10 120.3 . . ?
C9 C10 H10 120.3 . . ?
C8 C9 C10 120.2(8) . . ?
C8 C9 H9 119.9 . . ?
C10 C9 H9 119.9 . . ?
C11 C12 C13 119.9(8) . . ?
C11 C12 H12 120 . . ?
C13 C12 H12 120 . . ?
C14 C13 C12 118.7(8) . . ?
C14 C13 H13 120.6 . . ?
C12 C13 H13 120.6 . . ?
N1S C2S C1S 178.6(13) . . ?
N7 C23 S9 176.7(8) . . ?
N6 C22 S1 177.1(9) . . ?
C2S C1S H1S1 109.5 . . ?
C2S C1S H1S2 109.5 . . ?
H1S1 C1S H1S2 109.5 . . ?
C2S C1S H1S3 109.5 . . ?
H1S1 C1S H1S3 109.5 . . ?
H1S2 C1S H1S3 109.5 . . ?

loop_
_geom_bond_atom_site_label_1
_geom_bond_atom_site_label_2
_geom_bond_distance
_geom_bond_site_symmetry_2
_geom_bond_publ_flag
Au2 S9 2.311(2) . ?
Au2 S9 2.311(2) 2 ?
Au2 Au1 3.0234(5) 2 ?
Au2 Au1 3.0234(5) . ?
Au1 S2 2.290(2) . ?
Au1 S1 2.303(2) . ?
Yb1 O2 2.258(5) 2_655 ?
Yb1 O2 2.258(5) . ?
Yb1 O4 2.292(5) . ?
Yb1 O4 2.292(5) 2_655 ?
Yb1 O1 2.317(5) . ?
Yb1 O1 2.317(5) 2_655 ?
Yb1 O3 2.387(5) . ?
Yb1 O3 2.387(5) 2_655 ?
S1 C22 1.683(9) . ?
S9 C23 1.683(10) . ?
S2 C21 1.699(10) . ?
O4 N4 1.339(8) . ?
O3 N3 1.337(8) . ?
O1 N1 1.331(8) . ?
O2 N2 1.338(8) . ?
N4 C20 1.333(10) . ?
N4 C16 1.358(10) . ?
N3 C11 1.351(10) . ?
N3 C15 1.366(10) . ?
N1 C1 1.355(11) . ?
N1 C5 1.359(11) . ?
N2 C10 1.336(10) . ?
N2 C6 1.352(10) . ?
N6 C22 1.149(11) . ?
N5 C21 1.154(12) . ?
N7 C23 1.151(12) . ?
N1S C2S 1.152(15) . ?
C15 C14 1.379(11) . ?
C15 C16 1.467(11) . ?
C11 C12 1.382(12) . ?
C11 H11 0.95 . ?
C14 C13 1.373(12) . ?
C14 H14 0.95 . ?
C19 C20 1.385(11) . ?
C19 C18 1.397(11) . ?
C19 H19 0.95 . ?
C20 H20 0.95 . ?
C18 C17 1.378(11) . ?
C18 H18 0.95 . ?
C17 C16 1.378(10) . ?
C17 H17 0.95 . ?
C8 C9 1.376(12) . ?
C8 C7 1.380(12) . ?
C8 H8 0.95 . ?
C1 C2 1.367(11) . ?
C1 H1 0.95 . ?
C2 C3 1.376(14) . ?
C2 H2 0.95 . ?
C3 C4 1.401(14) . ?
C3 H3 0.95 . ?
C5 C4 1.390(11) . ?
C5 C6 1.466(12) . ?
C4 H4 0.95 . ?
C6 C7 1.373(11) . ?
C7 H7 0.95 . ?
C10 C9 1.381(11) . ?
C10 H10 0.95 . ?
C9 H9 0.95 . ?
C12 C13 1.389(13) . ?
C12 H12 0.95 . ?
C13 H13 0.95 . ?
C2S C1S 1.445(16) . ?
C1S H1S1 0.98 . ?
C1S H1S2 0.98 . ?
C1S H1S3 0.98 . ?

loop_
_geom_torsion_atom_site_label_1
_geom_torsion_atom_site_label_2
_geom_torsion_atom_site_label_3
_geom_torsion_atom_site_label_4
_geom_torsion
_geom_torsion_site_symmetry_1
_geom_torsion_site_symmetry_2
_geom_torsion_site_symmetry_3
_geom_torsion_site_symmetry_4
_geom_torsion_publ_flag
Yb1 O4 N4 C20 93.4(7) . . . . ?
Yb1 O4 N4 C16 -88.6(7) . . . . ?
Yb1 O3 N3 C11 94.5(7) . . . . ?
Yb1 O3 N3 C15 -85.8(7) . . . . ?
Yb1 O1 N1 C1 96.1(7) . . . . ?
Yb1 O1 N1 C5 -87.2(7) . . . . ?
Yb1 O2 N2 C10 94.6(7) . . . . ?
Yb1 O2 N2 C6 -87.5(7) . . . . ?
O3 N3 C15 C14 177.1(6) . . . . ?
C11 N3 C15 C14 -3.2(11) . . . . ?
O3 N3 C15 C16 -7.4(10) . . . . ?
C11 N3 C15 C16 172.3(7) . . . . ?
O3 N3 C11 C12 -176.3(7) . . . . ?
C15 N3 C11 C12 4.0(11) . . . . ?
N3 C15 C14 C13 -0.2(11) . . . . ?
C16 C15 C14 C13 -175.4(7) . . . . ?
O4 N4 C20 C19 178.6(7) . . . . ?
C16 N4 C20 C19 0.7(12) . . . . ?
C18 C19 C20 N4 -0.1(12) . . . . ?
C20 C19 C18 C17 -0.1(12) . . . . ?
C19 C18 C17 C16 -0.2(12) . . . . ?
C20 N4 C16 C17 -1.0(11) . . . . ?
O4 N4 C16 C17 -178.9(7) . . . . ?
C20 N4 C16 C15 179.5(7) . . . . ?
O4 N4 C16 C15 1.6(10) . . . . ?
C18 C17 C16 N4 0.7(12) . . . . ?
C18 C17 C16 C15 -179.8(7) . . . . ?
N3 C15 C16 N4 66.7(9) . . . . ?
C14 C15 C16 N4 -118.0(8) . . . . ?
N3 C15 C16 C17 -112.8(8) . . . . ?
C14 C15 C16 C17 62.6(11) . . . . ?
O1 N1 C1 C2 178.9(7) . . . . ?
C5 N1 C1 C2 2.3(12) . . . . ?
N1 C1 C2 C3 -1.7(13) . . . . ?
C1 C2 C3 C4 0.4(14) . . . . ?
O1 N1 C5 C4 -178.1(7) . . . . ?
C1 N1 C5 C4 -1.6(11) . . . . ?
O1 N1 C5 C6 -1.4(10) . . . . ?
C1 N1 C5 C6 175.1(7) . . . . ?
N1 C5 C4 C3 0.3(12) . . . . ?
C6 C5 C4 C3 -176.3(8) . . . . ?
C2 C3 C4 C5 0.3(14) . . . . ?
C10 N2 C6 C7 2.3(11) . . . . ?
O2 N2 C6 C7 -175.5(7) . . . . ?
C10 N2 C6 C5 179.6(7) . . . . ?
O2 N2 C6 C5 1.8(10) . . . . ?
N1 C5 C6 N2 59.9(10) . . . . ?
C4 C5 C6 N2 -123.5(8) . . . . ?
N1 C5 C6 C7 -122.8(8) . . . . ?
C4 C5 C6 C7 53.8(11) . . . . ?
N2 C6 C7 C8 -1.3(12) . . . . ?
C5 C6 C7 C8 -178.5(7) . . . . ?
C9 C8 C7 C6 -0.6(12) . . . . ?
O2 N2 C10 C9 176.5(7) . . . . ?
C6 N2 C10 C9 -1.3(12) . . . . ?
C7 C8 C9 C10 1.6(12) . . . . ?
N2 C10 C9 C8 -0.7(12) . . . . ?
N3 C11 C12 C13 -1.4(12) . . . . ?
C15 C14 C13 C12 2.7(12) . . . . ?
C11 C12 C13 C14 -1.9(13) . . . . ?
